data_4345189
loop_
_publ_author_name
'Giner, Elena A.'
'G\'omez-Gallego, Mar'
'Casarrubios, Luis'
'de la Torre, Mar\'ia C'
'Ram\'irez de Arellano, Carmen'
'Sierra, Miguel A.'

_publ_section_title
;
 Effect of a \k(1)-Bonded-M-1,2,3-triazole (M = Co, Ru) on the Structure
 and Reactivity of Group 6 Alkoxy (Fischer) Carbenes.
;
_journal_issue 5
_journal_name_full 'Inorganic chemistry'
_journal_page_first 2801
_journal_page_last 2811
_journal_paper_doi 10.1021/acs.inorgchem.6b02957
_journal_volume 56
_journal_year 2017
_chemical_formula_moiety '2(C30 H42 Co Cr N7 O6), 2(Cl O4), C H Cl3'
_chemical_formula_sum 'C61 H85 Cl5 Co2 Cr2 N14 O20'
_chemical_formula_weight 1733.53
_space_group_crystal_system orthorhombic
_space_group_IT_number 60
_space_group_name_Hall '-P 2n 2ab'
_space_group_name_H-M_alt 'P b c n'
_symmetry_space_group_name_Hall '-P 2n 2ab'
_symmetry_space_group_name_H-M 'P b c n'
_atom_sites_solution_hydrogens geom
_audit_creation_method SHELXL-2014/7
_cell_angle_alpha 90
_cell_angle_beta 90
_cell_angle_gamma 90
_cell_formula_units_Z 4
_cell_length_a 12.3579(4)
_cell_length_b 36.6595(15)
_cell_length_c 17.9920(7)
_cell_measurement_reflns_used 1759
_cell_measurement_temperature 120(2)
_cell_measurement_theta_max 18.7400
_cell_measurement_theta_min 3.4730
_cell_volume 8151.0(5)
_computing_cell_refinement 'CrysAlisPro (Agilent Technologies,2014)'
_computing_data_collection 'CrysAlisPro (Agilent Technologies,2014)'
_computing_data_reduction 'CrysAlisPro (Agilent Technologies,2014)'
_computing_molecular_graphics 'CrystalMaker(CM Software 2014)'
_computing_publication_material 'SHELXL-2014/7 (Sheldrick, 2014)'
_computing_structure_refinement 'SHELXL-2014/7 (Sheldrick, 2014)'
_computing_structure_solution 'SHELXS-2012 (Sheldrick, 2012)'
_diffrn_ambient_temperature 120(2)
_diffrn_detector_area_resol_mean 16.0267
_diffrn_measured_fraction_theta_full 0.997
_diffrn_measured_fraction_theta_max 0.997
_diffrn_measurement_device_type 'SuperNova, Oxford Diffraction'
_diffrn_measurement_method '\w scans'
_diffrn_radiation_type MoK\a
_diffrn_radiation_wavelength 0.71073
_diffrn_reflns_av_R_equivalents 0.1881
_diffrn_reflns_av_unetI/netI 0.2103
_diffrn_reflns_Laue_measured_fraction_full 0.997
_diffrn_reflns_Laue_measured_fraction_max 0.997
_diffrn_reflns_limit_h_max 14
_diffrn_reflns_limit_h_min -12
_diffrn_reflns_limit_k_max 43
_diffrn_reflns_limit_k_min -42
_diffrn_reflns_limit_l_max 19
_diffrn_reflns_limit_l_min -21
_diffrn_reflns_number 29704
_diffrn_reflns_point_group_measured_fraction_full 0.997
_diffrn_reflns_point_group_measured_fraction_max 0.997
_diffrn_reflns_theta_full 24.713
_diffrn_reflns_theta_max 24.713
_diffrn_reflns_theta_min 3.231
_diffrn_source 'SuperNova (Mo) X-ray Source'
_exptl_absorpt_coefficient_mu 0.896
_exptl_absorpt_correction_T_max 1.00000
_exptl_absorpt_correction_T_min 0.23899
_exptl_absorpt_correction_type multi-scan
_exptl_absorpt_process_details 'CrysAlisPro (Agilent Technologies 2014)'
_exptl_crystal_colour 'dark red'
_exptl_crystal_density_diffrn 1.413
_exptl_crystal_description needle
_exptl_crystal_F_000 3584
_exptl_crystal_size_max 0.2800
_exptl_crystal_size_mid 0.1000
_exptl_crystal_size_min 0.0600
_refine_diff_density_max 1.874
_refine_diff_density_min -0.620
_refine_diff_density_rms 0.140
_refine_ls_extinction_method none
_refine_ls_goodness_of_fit_ref 0.972
_refine_ls_hydrogen_treatment constr
_refine_ls_matrix_type full
_refine_ls_number_parameters 529
_refine_ls_number_reflns 6942
_refine_ls_number_restraints 204
_refine_ls_restrained_S_all 0.975
_refine_ls_R_factor_all 0.2332
_refine_ls_R_factor_gt 0.1157
_refine_ls_shift/su_max 0.000
_refine_ls_shift/su_mean 0.000
_refine_ls_structure_factor_coef Fsqd
_refine_ls_weighting_details 'w=1/[\s^2^(Fo^2^)+(0.1805P)^2^] where P=(Fo^2^+2Fc^2^)/3'
_refine_ls_weighting_scheme calc
_refine_ls_wR_factor_gt 0.2749
_refine_ls_wR_factor_ref 0.3769
_reflns_Friedel_coverage 0.000
_reflns_number_gt 2673
_reflns_number_total 6942
_reflns_threshold_expression 'I > 2\s(I)'
_cod_data_source_file ic6b02957_si_002.cif
_cod_data_source_block eag472H85
_cod_depositor_comments 'Adding full bibliography for 4345189.cif.'
_cod_database_code 4345189
_shelx_shelxl_version_number 2014/7
_shelx_space_group_comment
; 
The symmetry employed for this shelxl refinement is uniquely defined 
by the following loop, which should always be used as a source of 
symmetry information in preference to the above space-group names. 
They are only intended as comments. 
;

loop_
_space_group_symop_operation_xyz
'x, y, z'
'-x+1/2, -y+1/2, z+1/2'
'-x, y, -z+1/2'
'x+1/2, -y+1/2, -z'
'-x, -y, -z'
'x-1/2, y-1/2, -z-1/2'
'x, -y, z-1/2'
'-x-1/2, y-1/2, z'

loop_
_atom_site_label
_atom_site_type_symbol
_atom_site_fract_x
_atom_site_fract_y
_atom_site_fract_z
_atom_site_U_iso_or_equiv
_atom_site_adp_type
_atom_site_occupancy
_atom_site_site_symmetry_order
_atom_site_calc_flag
_atom_site_refinement_flags_posn
_atom_site_refinement_flags_adp
_atom_site_refinement_flags_occupancy
_atom_site_disorder_assembly
_atom_site_disorder_group
Co1 Co 0.25213(10) 0.09656(4) 0.42443(8) 0.0342(5) Uani 1 1 d . . . . .
Cr1 Cr 0.28537(14) 0.26208(5) 0.32000(12) 0.0479(7) Uani 1 1 d . . . . .
N1 N 0.2696(6) 0.1228(2) 0.2726(5) 0.036(2) Uani 1 1 d . . . . .
N2 N 0.2615(7) 0.1341(2) 0.3424(5) 0.037(2) Uani 1 1 d . . . . .
N3 N 0.2462(6) 0.1698(3) 0.3479(6) 0.046(3) Uani 1 1 d . . . . .
C4 C 0.2410(8) 0.1825(3) 0.2739(7) 0.041(3) Uani 1 1 d . . . . .
C5 C 0.2563(7) 0.1517(3) 0.2277(6) 0.032(3) Uani 1 1 d . . . . .
C6 C 0.2163(8) 0.2202(3) 0.2617(7) 0.037(3) Uani 1 1 d . . . . .
O7 O 0.1560(6) 0.2203(2) 0.1994(5) 0.056(2) Uani 1 1 d . . . . .
C8 C 0.1238(11) 0.2532(4) 0.1612(9) 0.077(5) Uani 1 1 d . . . . .
H8A H 0.1887 0.2675 0.1472 0.092 Uiso 1 1 calc R U . . .
H8B H 0.0785 0.2684 0.1943 0.092 Uiso 1 1 calc R U . . .
C9 C 0.0624(10) 0.2435(4) 0.0942(9) 0.072(4) Uani 1 1 d . . . . .
H9A H 0.1079 0.2287 0.0613 0.094 Uiso 1 1 calc R U . . .
H9B H 0.0403 0.2658 0.0682 0.094 Uiso 1 1 calc R U . . .
H9C H -0.0020 0.2295 0.1083 0.094 Uiso 1 1 calc R U . . .
N11 N 0.3323(7) 0.1168(3) 0.5195(6) 0.048(3) Uani 1 1 d . . . . .
C12 C 0.3996(9) 0.0893(3) 0.5625(7) 0.053(4) Uani 1 1 d . . . . .
H12A H 0.3511 0.0705 0.5840 0.064 Uiso 1 1 calc R U . . .
H12B H 0.4365 0.1018 0.6041 0.064 Uiso 1 1 calc R U . . .
C13 C 0.4854(8) 0.0703(4) 0.5131(7) 0.056(4) Uani 1 1 d . . . . .
H13A H 0.5277 0.0894 0.4871 0.067 Uiso 1 1 calc R U . . .
H13B H 0.5358 0.0568 0.5457 0.067 Uiso 1 1 calc R U . . .
C14 C 0.4418(8) 0.0450(3) 0.4574(7) 0.051(4) Uani 1 1 d . . . . .
H14A H 0.3858 0.0295 0.4811 0.062 Uiso 1 1 calc R U . . .
H14B H 0.5007 0.0288 0.4401 0.062 Uiso 1 1 calc R U . . .
N15 N 0.3927(7) 0.0642(3) 0.3909(6) 0.046(3) Uani 1 1 d . . . . .
C16 C 0.3440(10) 0.0371(4) 0.3404(8) 0.057(4) Uani 1 1 d . . . . .
H16A H 0.3959 0.0170 0.3324 0.068 Uiso 1 1 calc R U . . .
H16B H 0.3300 0.0488 0.2917 0.068 Uiso 1 1 calc R U . . .
C17 C 0.2411(9) 0.0220(3) 0.3697(8) 0.054(3) Uani 1 1 d . . . . .
H17A H 0.2097 0.0052 0.3324 0.064 Uiso 1 1 calc R U . . .
H17B H 0.2562 0.0078 0.4153 0.064 Uiso 1 1 calc R U . . .
N18 N 0.1617(6) 0.0511(2) 0.3869(5) 0.039(2) Uani 1 1 d . . . . .
C19 C 0.0825(8) 0.0349(3) 0.4423(7) 0.045(3) Uani 1 1 d . . . . .
H19A H 0.1234 0.0253 0.4853 0.054 Uiso 1 1 calc R U . . .
H19B H 0.0446 0.0141 0.4186 0.054 Uiso 1 1 calc R U . . .
C20 C -0.0015(8) 0.0622(3) 0.4701(6) 0.044(3) Uani 1 1 d . . . . .
H20A H -0.0375 0.0734 0.4265 0.053 Uiso 1 1 calc R U . . .
H20B H -0.0573 0.0488 0.4985 0.053 Uiso 1 1 calc R U . . .
C21 C 0.0430(9) 0.0927(3) 0.5190(8) 0.050(3) Uani 1 1 d . . . . .
H21A H -0.0184 0.1050 0.5440 0.060 Uiso 1 1 calc R U . . .
H21B H 0.0890 0.0817 0.5581 0.060 Uiso 1 1 calc R U . . .
N22 N 0.1068(7) 0.1204(2) 0.4791(5) 0.040(2) Uani 1 1 d . . . . .
C23 C 0.1539(9) 0.1456(4) 0.5307(8) 0.064(4) Uani 1 1 d . . . . .
H23A H 0.0978 0.1534 0.5666 0.077 Uiso 1 1 calc R U . . .
H23B H 0.1787 0.1675 0.5034 0.077 Uiso 1 1 calc R U . . .
C24 C 0.2477(8) 0.1296(4) 0.5726(7) 0.049(3) Uani 1 1 d . . . . .
H24A H 0.2788 0.1483 0.6062 0.059 Uiso 1 1 calc R U . . .
H24B H 0.2225 0.1089 0.6033 0.059 Uiso 1 1 calc R U . . .
C25 C 0.3990(9) 0.1482(4) 0.4975(7) 0.060(4) Uani 1 1 d . . . . .
H25A H 0.3537 0.1662 0.4717 0.078 Uiso 1 1 calc R U . . .
H25B H 0.4569 0.1400 0.4643 0.078 Uiso 1 1 calc R U . . .
H25C H 0.4307 0.1595 0.5419 0.078 Uiso 1 1 calc R U . . .
C26 C 0.4776(9) 0.0834(4) 0.3482(7) 0.063(4) Uani 1 1 d . . . . .
H26A H 0.5188 0.0657 0.3188 0.081 Uiso 1 1 calc R U . . .
H26B H 0.5264 0.0960 0.3826 0.081 Uiso 1 1 calc R U . . .
H26C H 0.4438 0.1013 0.3150 0.081 Uiso 1 1 calc R U . . .
C27 C 0.1027(9) 0.0601(3) 0.3179(7) 0.051(3) Uani 1 1 d . . . . .
H27A H 0.1540 0.0616 0.2765 0.066 Uiso 1 1 calc R U . . .
H27B H 0.0658 0.0836 0.3239 0.066 Uiso 1 1 calc R U . . .
H27C H 0.0492 0.0410 0.3075 0.066 Uiso 1 1 calc R U . . .
C28 C 0.0350(8) 0.1426(3) 0.4295(7) 0.053(4) Uani 1 1 d . . . . .
H28A H -0.0220 0.1541 0.4594 0.070 Uiso 1 1 calc R U . . .
H28B H 0.0020 0.1268 0.3919 0.070 Uiso 1 1 calc R U . . .
H28C H 0.0780 0.1616 0.4049 0.070 Uiso 1 1 calc R U . . .
C41 C 0.1644(10) 0.2931(4) 0.3174(8) 0.054(4) Uani 1 1 d . . . . .
O41 O 0.0948(7) 0.3133(3) 0.3213(6) 0.084(3) Uani 1 1 d . . . . .
C42 C 0.2335(10) 0.2432(3) 0.4115(9) 0.057(4) Uani 1 1 d . . . . .
O42 O 0.2072(8) 0.2337(2) 0.4697(6) 0.071(3) Uani 1 1 d . . . . .
C43 C 0.4082(10) 0.2318(4) 0.3304(8) 0.056(4) Uani 1 1 d . . . . .
O43 O 0.4816(8) 0.2131(3) 0.3395(7) 0.097(4) Uani 1 1 d . . . . .
C44 C 0.3445(10) 0.2824(4) 0.2340(9) 0.060(4) Uani 1 1 d . . . . .
O44 O 0.3844(8) 0.2961(3) 0.1815(6) 0.078(3) Uani 1 1 d . . . . .
C45 C 0.3608(9) 0.2975(4) 0.3728(7) 0.049(3) Uani 1 1 d . . . . .
O45 O 0.4081(7) 0.3200(3) 0.4053(6) 0.074(3) Uani 1 1 d . . . . .
C51 C 0.2650(7) 0.1478(3) 0.1475(7) 0.036(3) Uani 1 1 d . . . . .
C52 C 0.3014(8) 0.1774(3) 0.1003(7) 0.044(3) Uani 1 1 d . . . . .
H52 H 0.3169 0.2004 0.1219 0.052 Uiso 1 1 calc R U . . .
C53 C 0.3138(8) 0.1728(3) 0.0256(8) 0.047(3) Uani 1 1 d . . . . .
H53 H 0.3387 0.1924 -0.0045 0.056 Uiso 1 1 calc R U . . .
C54 C 0.2897(8) 0.1393(4) -0.0058(7) 0.050(3) Uani 1 1 d . . . . .
H54 H 0.2981 0.1360 -0.0579 0.060 Uiso 1 1 calc R U . . .
C55 C 0.2541(8) 0.1109(3) 0.0368(8) 0.044(3) Uani 1 1 d . . . . .
H55 H 0.2359 0.0884 0.0141 0.053 Uiso 1 1 calc R U . . .
C56 C 0.2441(7) 0.1149(3) 0.1147(7) 0.037(3) Uani 1 1 d . . . . .
H56 H 0.2227 0.0947 0.1443 0.044 Uiso 1 1 calc R U . . .
Cl1 Cl 0.2470(2) 0.00224(8) 0.12708(17) 0.0428(8) Uani 1 1 d . . . . .
O1 O 0.1759(8) 0.0260(3) 0.1652(5) 0.079(3) Uani 1 1 d . . . . .
O2 O 0.2680(6) 0.0165(3) 0.0541(5) 0.062(3) Uani 1 1 d . . . . .
O3 O 0.1968(8) -0.0328(3) 0.1200(6) 0.076(3) Uani 1 1 d . . . . .
O4 O 0.3445(8) -0.0014(3) 0.1672(6) 0.110(4) Uani 1 1 d . . . . .
C61 C 0.3753(19) 0.4220(8) 0.273(3) 0.096(5) Uani 0.308(5) 1 d D U P A 1
H61 H 0.3485 0.4346 0.2275 0.115 Uiso 0.308(5) 1 calc R U P A 1
Cl2 Cl 0.4235(11) 0.3807(4) 0.2386(9) 0.102(4) Uani 0.308(5) 1 d D U P A 1
Cl3 Cl 0.4827(9) 0.4496(4) 0.3012(7) 0.079(4) Uani 0.308(5) 1 d D U P A 1
Cl4 Cl 0.2631(11) 0.4230(5) 0.3313(10) 0.101(4) Uani 0.308(5) 1 d D U P A 1
C61B C 0.257(2) 0.4160(13) 0.282(3) 0.119(7) Uani 0.192(5) 1 d D U P A 2
H61B H 0.2822 0.4340 0.2441 0.143 Uiso 0.192(5) 1 calc R U P A 2
Cl2B Cl 0.319(2) 0.3758(7) 0.2567(14) 0.114(7) Uani 0.192(5) 1 d D U P A 2
Cl3B Cl 0.312(2) 0.4316(8) 0.3637(15) 0.121(7) Uani 0.192(5) 1 d D U P A 2
Cl4B Cl 0.1187(17) 0.4212(8) 0.2827(16) 0.126(7) Uani 0.192(5) 1 d D U P A 2

loop_
_atom_site_aniso_label
_atom_site_aniso_U_11
_atom_site_aniso_U_22
_atom_site_aniso_U_33
_atom_site_aniso_U_23
_atom_site_aniso_U_13
_atom_site_aniso_U_12
Co1 0.0353(8) 0.0331(9) 0.0343(9) 0.0022(8) 0.0017(6) 0.0005(6)
Cr1 0.0421(11) 0.0451(13) 0.0565(14) -0.0001(11) -0.0029(9) -0.0019(9)
N1 0.041(5) 0.026(5) 0.041(6) 0.000(5) 0.002(4) 0.010(4)
N2 0.054(6) 0.019(5) 0.037(6) 0.002(5) -0.001(4) 0.006(4)
N3 0.032(5) 0.045(6) 0.061(8) -0.005(6) 0.004(4) 0.003(4)
C4 0.033(6) 0.047(8) 0.042(8) 0.006(7) 0.005(5) -0.002(5)
C5 0.035(6) 0.036(7) 0.026(6) 0.003(6) 0.006(5) 0.001(5)
C6 0.032(6) 0.036(7) 0.044(7) 0.007(6) -0.003(5) 0.007(5)
O7 0.056(5) 0.035(5) 0.077(7) 0.003(5) -0.023(5) 0.011(4)
C8 0.077(10) 0.047(9) 0.107(14) 0.014(9) -0.037(9) -0.009(7)
C9 0.067(9) 0.057(10) 0.093(12) -0.001(9) -0.027(8) 0.011(7)
N11 0.033(5) 0.044(6) 0.066(8) 0.004(6) -0.001(5) -0.003(4)
C12 0.057(8) 0.052(9) 0.050(8) -0.008(7) -0.028(6) -0.007(6)
C13 0.031(6) 0.070(10) 0.066(10) 0.021(8) 0.000(6) -0.002(6)
C14 0.029(6) 0.060(9) 0.065(9) 0.011(8) 0.010(6) 0.015(6)
N15 0.043(5) 0.034(6) 0.061(7) -0.003(6) 0.005(5) 0.005(4)
C16 0.062(8) 0.047(8) 0.061(9) -0.006(8) 0.013(7) 0.019(7)
C17 0.073(9) 0.038(7) 0.049(8) -0.017(7) 0.009(7) 0.009(6)
N18 0.039(5) 0.038(6) 0.041(6) -0.005(5) -0.003(4) -0.004(4)
C19 0.052(7) 0.036(7) 0.046(8) 0.007(6) -0.004(6) -0.006(6)
C20 0.053(7) 0.040(7) 0.039(7) 0.006(7) 0.011(5) 0.008(6)
C21 0.037(6) 0.038(7) 0.076(10) -0.002(7) 0.011(6) 0.004(5)
N22 0.039(5) 0.037(6) 0.045(6) -0.002(5) 0.004(4) -0.006(4)
C23 0.048(7) 0.064(10) 0.080(11) -0.022(9) 0.006(7) 0.006(7)
C24 0.062(8) 0.053(8) 0.034(7) -0.004(7) -0.009(6) 0.002(6)
C25 0.050(7) 0.069(10) 0.060(10) 0.000(8) -0.022(6) -0.005(7)
C26 0.036(7) 0.076(10) 0.075(10) 0.010(9) 0.018(6) 0.004(6)
C27 0.064(8) 0.039(8) 0.049(9) -0.006(7) 0.005(6) -0.002(6)
C28 0.038(6) 0.037(7) 0.086(11) 0.002(7) 0.019(7) 0.002(5)
C41 0.046(7) 0.047(8) 0.070(10) 0.003(8) -0.011(7) 0.013(6)
O41 0.068(6) 0.071(7) 0.112(9) -0.025(7) -0.016(6) 0.019(5)
C42 0.078(9) 0.031(8) 0.062(10) 0.010(8) 0.022(8) -0.008(6)
O42 0.104(7) 0.040(6) 0.071(7) -0.008(6) 0.033(6) -0.014(5)
C43 0.047(8) 0.046(8) 0.073(10) 0.011(8) 0.008(7) -0.010(6)
O43 0.051(6) 0.089(9) 0.152(12) 0.045(8) -0.008(6) -0.001(6)
C44 0.067(9) 0.049(9) 0.065(10) 0.020(8) 0.003(7) 0.008(7)
O44 0.081(7) 0.078(8) 0.075(8) 0.020(6) 0.007(6) 0.003(5)
C45 0.032(6) 0.055(8) 0.061(9) -0.007(8) 0.004(6) -0.008(6)
O45 0.053(5) 0.090(8) 0.078(7) -0.021(6) 0.005(5) -0.023(5)
C51 0.026(6) 0.030(6) 0.051(8) 0.007(7) -0.006(5) 0.003(5)
C52 0.037(6) 0.046(8) 0.048(8) -0.004(7) -0.008(6) -0.004(6)
C53 0.032(6) 0.046(8) 0.061(9) 0.021(8) -0.005(6) -0.001(5)
C54 0.039(6) 0.056(9) 0.055(9) 0.005(8) -0.011(6) -0.012(6)
C55 0.031(6) 0.042(7) 0.059(9) -0.010(7) 0.004(5) -0.003(5)
C56 0.026(5) 0.046(8) 0.039(7) 0.013(7) -0.001(5) 0.010(5)
Cl1 0.0431(16) 0.0440(18) 0.0413(18) -0.0053(16) -0.0038(14) 0.0013(14)
O1 0.106(7) 0.063(7) 0.067(7) -0.006(6) 0.050(6) 0.015(6)
O2 0.082(6) 0.063(6) 0.042(6) 0.006(5) 0.011(4) -0.003(5)
O3 0.101(7) 0.053(6) 0.074(8) 0.002(6) -0.011(6) -0.015(5)
O4 0.089(7) 0.139(11) 0.103(10) 0.009(8) -0.053(7) -0.026(7)
C61 0.096(5) 0.096(5) 0.096(5) 0.000(2) -0.002(2) -0.001(2)
Cl2 0.106(5) 0.099(4) 0.100(5) 0.000(2) -0.004(2) 0.001(2)
Cl3 0.082(4) 0.078(4) 0.077(4) -0.002(2) -0.0037(19) 0.0039(19)
Cl4 0.112(5) 0.092(5) 0.101(5) 0.006(4) -0.004(3) -0.014(3)
C61B 0.120(7) 0.118(7) 0.119(7) 0.000(2) 0.000(2) 0.000(2)
Cl2B 0.119(8) 0.111(7) 0.110(8) 0.003(4) -0.001(4) 0.000(4)
Cl3B 0.125(8) 0.119(8) 0.120(8) 0.003(4) -0.001(4) -0.001(4)
Cl4B 0.126(7) 0.127(8) 0.125(8) 0.003(4) 0.003(4) -0.001(4)

loop_
_atom_type_symbol
_atom_type_description
_atom_type_scat_dispersion_real
_atom_type_scat_dispersion_imag
_atom_type_scat_source
C C 0.0033 0.0016 'International Tables Vol C Tables 4.2.6.8 and 6.1.1.4'
H H 0.0000 0.0000 'International Tables Vol C Tables 4.2.6.8 and 6.1.1.4'
N N 0.0061 0.0033 'International Tables Vol C Tables 4.2.6.8 and 6.1.1.4'
O O 0.0106 0.0060 'International Tables Vol C Tables 4.2.6.8 and 6.1.1.4'
Cl Cl 0.1484 0.1585 'International Tables Vol C Tables 4.2.6.8 and 6.1.1.4'
Cr Cr 0.3209 0.6236 'International Tables Vol C Tables 4.2.6.8 and 6.1.1.4'
Co Co 0.3494 0.9721 'International Tables Vol C Tables 4.2.6.8 and 6.1.1.4'

loop_
_geom_angle_atom_site_label_1
_geom_angle_atom_site_label_2
_geom_angle_atom_site_label_3
_geom_angle
_geom_angle_site_symmetry_3
N2 Co1 N11 109.0(4) .
N2 Co1 N18 109.5(4) .
N11 Co1 N18 141.5(4) .
N2 Co1 N15 97.0(4) .
N11 Co1 N15 92.4(4) .
N18 Co1 N15 84.5(3) .
N2 Co1 N22 95.9(3) .
N11 Co1 N22 83.3(3) .
N18 Co1 N22 91.4(3) .
N15 Co1 N22 167.1(4) .
C45 Cr1 C44 87.1(6) .
C45 Cr1 C41 89.4(5) .
C44 Cr1 C41 92.9(6) .
C45 Cr1 C43 87.5(5) .
C44 Cr1 C43 90.1(5) .
C41 Cr1 C43 175.6(6) .
C45 Cr1 C42 88.9(6) .
C44 Cr1 C42 175.8(6) .
C41 Cr1 C42 88.5(6) .
C43 Cr1 C42 88.3(6) .
C45 Cr1 C6 174.3(5) .
C44 Cr1 C6 92.1(5) .
C41 Cr1 C6 96.3(5) .
C43 Cr1 C6 86.8(5) .
C42 Cr1 C6 91.7(5) .
N2 N1 C5 108.3(9) .
N3 N2 N1 113.0(9) .
N3 N2 Co1 127.5(8) .
N1 N2 Co1 118.9(7) .
N2 N3 C4 105.2(10) .
N3 C4 C5 106.3(10) .
N3 C4 C6 118.3(11) .
C5 C4 C6 135.2(11) .
N1 C5 C4 107.1(10) .
N1 C5 C51 120.8(10) .
C4 C5 C51 132.0(10) .
O7 C6 C4 104.4(10) .
O7 C6 Cr1 130.9(8) .
C4 C6 Cr1 123.8(8) .
C6 O7 C8 123.5(10) .
O7 C8 C9 109.3(11) .
C25 N11 C24 108.6(10) .
C25 N11 C12 110.5(9) .
C24 N11 C12 105.5(10) .
C25 N11 Co1 108.6(8) .
C24 N11 Co1 107.5(6) .
C12 N11 Co1 115.8(7) .
N11 C12 C13 112.4(10) .
C14 C13 C12 115.2(9) .
C13 C14 N15 113.1(10) .
C16 N15 C26 106.9(10) .
C16 N15 C14 109.8(10) .
C26 N15 C14 110.3(9) .
C16 N15 Co1 102.1(6) .
C26 N15 Co1 116.6(7) .
C14 N15 Co1 110.6(7) .
N15 C16 C17 112.6(10) .
N18 C17 C16 111.8(10) .
C27 N18 C17 108.1(9) .
C27 N18 C19 108.7(8) .
C17 N18 C19 106.4(9) .
C27 N18 Co1 110.6(7) .
C17 N18 Co1 106.5(6) .
C19 N18 Co1 116.0(7) .
N18 C19 C20 113.4(9) .
C21 C20 C19 115.1(9) .
N22 C21 C20 114.6(10) .
C23 N22 C21 110.2(10) .
C23 N22 C28 105.9(9) .
C21 N22 C28 110.4(8) .
C23 N22 Co1 102.2(6) .
C21 N22 Co1 112.2(6) .
C28 N22 Co1 115.4(7) .
N22 C23 C24 112.8(11) .
N11 C24 C23 110.0(10) .
O41 C41 Cr1 173.9(12) .
O42 C42 Cr1 174.6(13) .
O43 C43 Cr1 177.3(13) .
O44 C44 Cr1 177.2(13) .
O45 C45 Cr1 179.3(13) .
C56 C51 C52 117.7(11) .
C56 C51 C5 120.0(10) .
C52 C51 C5 122.1(10) .
C53 C52 C51 121.4(12) .
C52 C53 C54 119.2(12) .
C55 C54 C53 121.0(12) .
C54 C55 C56 120.4(12) .
C51 C56 C55 120.2(11) .
O4 Cl1 O1 109.9(7) .
O4 Cl1 O3 109.4(7) .
O1 Cl1 O3 109.0(6) .
O4 Cl1 O2 110.3(6) .
O1 Cl1 O2 109.4(6) .
O3 Cl1 O2 108.8(6) .
Cl4 C61 Cl2 120.5(18) .
Cl4 C61 Cl3 114.9(15) .
Cl2 C61 Cl3 110.3(15) .
C61 Cl2 Cl2 105.0(11) 3_655
C61 Cl3 Cl3 83.7(15) 3_655
Cl3B C61B Cl4B 111(2) .
Cl3B C61B Cl2B 110(2) .
Cl4B C61B Cl2B 122(2) .

loop_
_geom_bond_atom_site_label_1
_geom_bond_atom_site_label_2
_geom_bond_distance
_geom_bond_site_symmetry_2
Co1 N2 2.021(9) .
Co1 N11 2.112(10) .
Co1 N18 2.118(9) .
Co1 N15 2.189(9) .
Co1 N22 2.225(9) .
Cr1 C45 1.859(13) .
Cr1 C44 1.866(15) .
Cr1 C41 1.878(13) .
Cr1 C43 1.890(14) .
Cr1 C42 1.898(15) .
Cr1 C6 2.046(12) .
N1 N2 1.326(12) .
N1 C5 1.341(13) .
N2 N3 1.324(12) .
N3 C4 1.414(15) .
C4 C5 1.416(16) .
C4 C6 1.431(16) .
C5 C51 1.455(16) .
C6 O7 1.346(13) .
O7 C8 1.443(14) .
C8 C9 1.468(18) .
N11 C25 1.471(14) .
N11 C24 1.491(14) .
N11 C12 1.520(14) .
C12 C13 1.548(16) .
C13 C14 1.468(17) .
C14 N15 1.515(15) .
N15 C16 1.473(15) .
N15 C26 1.479(14) .
C16 C17 1.484(16) .
C17 N18 1.483(13) .
N18 C27 1.477(14) .
N18 C19 1.517(13) .
C19 C20 1.527(14) .
C20 C21 1.525(16) .
C21 N22 1.472(14) .
N22 C23 1.434(15) .
N22 C28 1.500(14) .
C23 C24 1.501(16) .
C41 O41 1.138(13) .
C42 O42 1.150(15) .
C43 O43 1.149(14) .
C44 O44 1.179(15) .
C45 O45 1.167(13) .
C51 C56 1.367(15) .
C51 C52 1.448(16) .
C52 C53 1.363(16) .
C53 C54 1.386(17) .
C54 C55 1.364(16) .
C55 C56 1.414(16) .
Cl1 O4 1.410(10) .
Cl1 O1 1.414(9) .
Cl1 O3 1.432(9) .
Cl1 O2 1.436(9) .
C61 Cl4 1.736(18) .
C61 Cl2 1.740(18) .
C61 Cl3 1.744(18) .
Cl2 Cl2 1.93(3) 3_655
Cl3 Cl3 1.89(3) 3_655
C61B Cl3B 1.72(2) .
C61B Cl4B 1.72(2) .
C61B Cl2B 1.72(2) .
